data_7703259
loop_
_publ_author_name
'Kn\"ofel, Nicolai D'
'Schoo, Christoph'
'Seifert, Tim P.'
'Roesky, Peter W.'

_publ_section_title
;
 A dimolybdenum paddlewheel as a building block for heteromultimetallic
 structures.
;
_journal_issue 5
_journal_name_full 'Dalton transactions (Cambridge, England : 2003)'
_journal_page_first 1513
_journal_page_last 1521
_journal_paper_doi 10.1039/c9dt04167b
_journal_volume 49
_journal_year 2020
_chemical_formula_moiety 'C92 H104 Cl4 Mo2 O8 P4 Rh4, 3(C4 H8 O), 4[C4H8O]'
_chemical_formula_sum 'C120 H160 Cl4 Mo2 O15 P4 Rh4'
_chemical_formula_weight 2711.67
_space_group_crystal_system triclinic
_space_group_IT_number 2
_space_group_name_Hall '-P 1'
_space_group_name_H-M_alt 'P -1'
_atom_sites_solution_hydrogens geom
_atom_sites_solution_primary dual
_audit_creation_date 2018-07-20
_audit_creation_method
;
Olex2 1.2-alpha
(compiled 2018.05.29 svn.r3508 for OlexSys, GUI svn.r5506)
;
_audit_update_record
;
2019-10-24 deposited with the CCDC.	2020-01-03 downloaded from the CCDC.
;
_cell_angle_alpha 105.130(4)
_cell_angle_beta 102.169(4)
_cell_angle_gamma 104.645(4)
_cell_formula_units_Z 1
_cell_length_a 10.8868(5)
_cell_length_b 16.6804(9)
_cell_length_c 20.7303(11)
_cell_measurement_reflns_used 22639
_cell_measurement_temperature 210
_cell_measurement_theta_max 29.26
_cell_measurement_theta_min 1.97
_cell_volume 3358.0(3)
_computing_molecular_graphics 'Olex2 (Dolomanov et al., 2009)'
_computing_publication_material 'Olex2 (Dolomanov et al., 2009)'
_computing_structure_refinement 'ShelXL (Sheldrick, 2015)'
_computing_structure_solution 'ShelXT (Sheldrick, 2015)'
_diffrn_ambient_temperature 210
_diffrn_detector 'image plate (34 cm diameter)'
_diffrn_detector_area_resol_mean 6.67
_diffrn_detector_type 'STOE Imaging Plate'
_diffrn_measured_fraction_theta_full 0.982
_diffrn_measured_fraction_theta_max 0.966
_diffrn_measurement_details
;
 187 frames, detector distance = 100 mm
;
_diffrn_measurement_device '2-circle diffractometer'
_diffrn_measurement_device_type 'STOE IPDS II'
_diffrn_measurement_method 'rotation method, \w scans'
_diffrn_radiation_collimation '0.5 mm diameter, multiple pinhole'
_diffrn_radiation_monochromator 'plane graphite'
_diffrn_radiation_polarisn_norm 0
_diffrn_radiation_probe x-ray
_diffrn_radiation_type MoK\a
_diffrn_radiation_wavelength 0.71073
_diffrn_reflns_av_R_equivalents 0.0590
_diffrn_reflns_av_unetI/netI 0.0629
_diffrn_reflns_Laue_measured_fraction_full 0.982
_diffrn_reflns_Laue_measured_fraction_max 0.966
_diffrn_reflns_limit_h_max 11
_diffrn_reflns_limit_h_min -13
_diffrn_reflns_limit_k_max 20
_diffrn_reflns_limit_k_min -17
_diffrn_reflns_limit_l_max 25
_diffrn_reflns_limit_l_min -25
_diffrn_reflns_number 23197
_diffrn_reflns_point_group_measured_fraction_full 0.982
_diffrn_reflns_point_group_measured_fraction_max 0.966
_diffrn_reflns_theta_full 26.000
_diffrn_reflns_theta_max 26.172
_diffrn_reflns_theta_min 1.968
_diffrn_source 'sealed X-ray tube, 12 x 0.4 mm long-fine focus'
_diffrn_source_current 0.000
_diffrn_source_power 0.000
_diffrn_source_voltage 0
_exptl_absorpt_coefficient_mu 0.842
_exptl_absorpt_correction_T_max 0.8986
_exptl_absorpt_correction_T_min 0.7016
_exptl_absorpt_correction_type integration
_exptl_absorpt_process_details 'STOE XRED & LANA'
_exptl_crystal_colour 'clear yellow'
_exptl_crystal_colour_lustre clear
_exptl_crystal_colour_primary yellow
_exptl_crystal_density_diffrn 1.341
_exptl_crystal_description needle
_exptl_crystal_F_000 1392
_exptl_crystal_size_max 0.347
_exptl_crystal_size_mid 0.227
_exptl_crystal_size_min 0.165
_refine_diff_density_max 1.227
_refine_diff_density_min -1.152
_refine_diff_density_rms 0.124
_refine_ls_extinction_method none
_refine_ls_goodness_of_fit_ref 1.015
_refine_ls_hydrogen_treatment constr
_refine_ls_matrix_type full
_refine_ls_number_parameters 595
_refine_ls_number_reflns 13020
_refine_ls_number_restraints 106
_refine_ls_restrained_S_all 1.015
_refine_ls_R_factor_all 0.0797
_refine_ls_R_factor_gt 0.0595
_refine_ls_shift/su_max 0.001
_refine_ls_shift/su_mean 0.000
_refine_ls_structure_factor_coef Fsqd
_refine_ls_weighting_details 'w=1/[\s^2^(Fo^2^)+(0.1261P)^2^] where P=(Fo^2^+2Fc^2^)/3'
_refine_ls_weighting_scheme calc
_refine_ls_wR_factor_gt 0.1703
_refine_ls_wR_factor_ref 0.1868
_reflns_Friedel_coverage 0.000
_reflns_number_gt 9237
_reflns_number_total 13020
_reflns_threshold_expression 'I > 2\s(I)'
_cod_data_source_file c9dt04167b2.cif
_cod_data_source_block nk108
_cod_depositor_comments 'Adding full bibliography for 7703254--7703259.cif.'
_cod_database_code 7703259
_shelx_shelxl_version_number 2018/3
_shelx_space_group_comment
;
The symmetry employed for this shelxl refinement is uniquely defined
by the following loop, which should always be used as a source of
symmetry information in preference to the above space-group names.
They are only intended as comments.
;
_shelx_estimated_absorpt_t_max 0.874
_shelx_estimated_absorpt_t_min 0.759
_olex2_refinement_description
;
1. Fixed Uiso
 At 1.2 times of:
  All C(H) groups, All C(H,H) groups
2. Restrained distances
 C54-C53 \\sim C53-C52 \\sim C52-C51
 with sigma of 0.02
 O6-C54 \\sim O6-C51
 with sigma of 0.02
 O6-C53 \\sim O6-C52
 with sigma of 0.04
 C53-C51 \\sim C54-C52
 with sigma of 0.04
3. Rigid bond restraints
 O5, C47, C48, C49, C50
 with sigma for 1-2 distances of 0.01 and sigma for 1-3 distances of 0.01
4. Uiso/Uaniso restraints and constraints
O5 \\sim C47 \\sim C48 \\sim C49 \\sim C50: within 2A with sigma of 0.04 and
sigma for terminal atoms of 0.08
O6 \\sim C51 \\sim C52 \\sim C53 \\sim C54: within 2A with sigma of 0.04 and
sigma for terminal atoms of 0.08
5. Rigid body (RIGU) restrains
 O6, C51, C52, C53, C54
 with sigma for 1-2 distances of 0.004 and sigma for 1-3 distances of 0.004
6. Others
 Fixed Sof: O6(0.5) C51(0.5) H51A(0.5) H51B(0.5) C52(0.5) H52A(0.5) H52B(0.5)
 C53(0.5) H53A(0.5) H53B(0.5) C54(0.5) H54A(0.5) H54B(0.5)
7.a Free rotating group:
 O6(C51,C52,C53,C54)
7.b Ternary CH refined with riding coordinates:
 C16(H16), C17(H17), C20(H20), C21(H21), C39(H39), C40(H40), C43(H43), C44(H44)
7.c Secondary CH2 refined with riding coordinates:
 C2(H2A,H2B), C3(H3A,H3B), C18(H18A,H18B), C19(H19A,H19B), C22(H22A,H22B),
 C23(H23A,H23B), C25(H25A,H25B), C26(H26A,H26B), C41(H41A,H41B), C42(H42A,H42B),
  C45(H45A,H45B), C46(H46A,H46B), C47(H47A,H47B), C48(H48A,H48B), C49(H49A,
 H49B), C50(H50A,H50B), C51(H51A,H51B), C52(H52A,H52B), C53(H53A,H53B),
 C54(H54A,H54B)
7.d Aromatic/amide H refined with riding coordinates:
 C5(H5), C6(H6), C7(H7), C8(H8), C9(H9), C11(H11), C12(H12), C13(H13),
 C14(H14), C15(H15), C28(H28), C29(H29), C30(H30), C31(H31), C32(H32), C34(H34),
  C35(H35), C36(H36), C37(H37), C38(H38)
;
_smtbx_masks_special_details
;
A solvent mask was calculated and 195 electrons were 
found in a volume of 964\%A^3 in 1 void. 
This is consistent with the presence of 
4[C4H8O] per formula unit 
which account for 160.0 electrons.
;
_olex2_diffrn_ambient_temperature_device 'Oxford Cryosystems'
_olex2_exptl_crystal_mounting_method 'The crystal was mounted on a MITIGEN holder oil'
_olex2_submission_special_instructions 'No special instructions were received'

loop_
_space_group_symop_operation_xyz
'x, y, z'
'-x, -y, -z'

loop_
_atom_site_label
_atom_site_type_symbol
_atom_site_fract_x
_atom_site_fract_y
_atom_site_fract_z
_atom_site_U_iso_or_equiv
_atom_site_adp_type
_atom_site_occupancy
_atom_site_site_symmetry_order
_atom_site_calc_flag
_atom_site_refinement_flags_posn
_atom_site_refinement_flags_adp
_atom_site_refinement_flags_occupancy
Rh1 Rh 0.42509(5) 0.22051(3) 0.21824(3) 0.05921(16) Uani 1 1 d . . .
Rh2 Rh 0.84839(4) 0.61594(3) 0.14326(2) 0.04488(14) Uani 1 1 d . . .
Mo1 Mo 1.06290(4) 0.49209(3) 0.46834(2) 0.03660(13) Uani 1 1 d . . .
Cl1 Cl 0.5185(2) 0.36632(11) 0.29729(11) 0.0893(6) Uani 1 1 d . . .
Cl2 Cl 1.06826(12) 0.67480(10) 0.22003(8) 0.0565(4) Uani 1 1 d . . .
P1 P 0.43972(13) 0.17193(9) 0.31300(8) 0.0460(3) Uani 1 1 d . . .
P2 P 0.77054(12) 0.65310(9) 0.23880(7) 0.0414(3) Uani 1 1 d . . .
O1 O 0.9319(3) 0.3666(2) 0.40183(19) 0.0441(8) Uani 1 1 d . . .
O2 O 0.7974(3) 0.3828(2) 0.46863(19) 0.0446(8) Uani 1 1 d . . .
O3 O 0.9659(3) 0.5484(2) 0.40107(19) 0.0443(8) Uani 1 1 d . . .
O4 O 0.8347(3) 0.5657(2) 0.46849(19) 0.0426(8) Uani 1 1 d . . .
C1 C 0.8230(5) 0.3403(3) 0.4158(3) 0.0449(12) Uani 1 1 d . . .
C2 C 0.7207(5) 0.2560(4) 0.3660(3) 0.0539(13) Uani 1 1 d . . .
H2A H 0.757889 0.208099 0.364617 0.065 Uiso 1 1 calc R . .
H2B H 0.700330 0.260387 0.318967 0.065 Uiso 1 1 calc R . .
C3 C 0.5918(5) 0.2335(4) 0.3858(3) 0.0506(13) Uani 1 1 d . . .
H3A H 0.581882 0.288362 0.412006 0.061 Uiso 1 1 calc R . .
H3B H 0.600427 0.199186 0.417400 0.061 Uiso 1 1 calc R . .
C4 C 0.4240(6) 0.0563(3) 0.2999(3) 0.0539(13) Uani 1 1 d . . .
C5 C 0.2990(7) -0.0058(4) 0.2787(4) 0.076(2) Uani 1 1 d . . .
H5 H 0.222000 0.010623 0.271835 0.091 Uiso 1 1 calc R . .
C6 C 0.2904(9) -0.0939(4) 0.2678(5) 0.099(3) Uani 1 1 d . . .
H6 H 0.206489 -0.137154 0.253324 0.119 Uiso 1 1 calc R . .
C7 C 0.4016(9) -0.1174(5) 0.2780(5) 0.088(2) Uani 1 1 d . . .
H7 H 0.394949 -0.175953 0.273603 0.105 Uiso 1 1 calc R . .
C8 C 0.5172(9) -0.0588(5) 0.2938(5) 0.096(3) Uani 1 1 d . . .
H8 H 0.592780 -0.076799 0.297831 0.115 Uiso 1 1 calc R . .
C9 C 0.5332(7) 0.0286(5) 0.3048(4) 0.082(2) Uani 1 1 d . . .
H9 H 0.618380 0.069189 0.315598 0.098 Uiso 1 1 calc R . .
C10 C 0.3132(5) 0.1876(4) 0.3559(3) 0.0514(13) Uani 1 1 d . . .
C11 C 0.3004(7) 0.1579(5) 0.4110(4) 0.079(2) Uani 1 1 d . . .
H11 H 0.353489 0.125699 0.425782 0.095 Uiso 1 1 calc R . .
C12 C 0.2061(9) 0.1764(6) 0.4451(4) 0.095(3) Uani 1 1 d . . .
H12 H 0.196571 0.155010 0.482072 0.114 Uiso 1 1 calc R . .
C13 C 0.1303(8) 0.2230(6) 0.4269(5) 0.096(3) Uani 1 1 d . . .
H13 H 0.071232 0.236451 0.451827 0.115 Uiso 1 1 calc R . .
C14 C 0.1400(9) 0.2503(7) 0.3725(6) 0.117(4) Uani 1 1 d . . .
H14 H 0.083333 0.280374 0.357821 0.140 Uiso 1 1 calc R . .
C15 C 0.2355(7) 0.2348(5) 0.3355(5) 0.085(2) Uani 1 1 d . . .
H15 H 0.243683 0.256499 0.298544 0.102 Uiso 1 1 calc R . .
C16 C 0.4230(8) 0.1026(5) 0.1485(4) 0.078(2) Uani 1 1 d . . .
H16 H 0.458173 0.065554 0.172604 0.094 Uiso 1 1 calc R . .
C17 C 0.2941(9) 0.0976(5) 0.1488(4) 0.084(2) Uani 1 1 d . . .
H17 H 0.254123 0.056920 0.171623 0.101 Uiso 1 1 calc R . .
C18 C 0.1936(10) 0.1066(9) 0.0880(6) 0.140(5) Uani 1 1 d . . .
H18A H 0.203048 0.073676 0.043724 0.168 Uiso 1 1 calc R . .
H18B H 0.103542 0.078702 0.088984 0.168 Uiso 1 1 calc R . .
C19 C 0.2062(11) 0.1969(7) 0.0884(6) 0.116(3) Uani 1 1 d . . .
H19A H 0.132401 0.212404 0.102420 0.139 Uiso 1 1 calc R . .
H19B H 0.196428 0.197655 0.040448 0.139 Uiso 1 1 calc R . .
C20 C 0.3324(11) 0.2657(6) 0.1348(5) 0.095(3) Uani 1 1 d . . .
H20 H 0.323265 0.324389 0.152649 0.114 Uiso 1 1 calc R . .
C21 C 0.4569(11) 0.2688(6) 0.1311(5) 0.100(3) Uani 1 1 d . . .
H21 H 0.520892 0.328905 0.146061 0.120 Uiso 1 1 calc R . .
C22 C 0.4859(12) 0.1998(7) 0.0769(6) 0.123(4) Uani 1 1 d . . .
H22A H 0.417717 0.182312 0.032010 0.148 Uiso 1 1 calc R . .
H22B H 0.571650 0.227019 0.070775 0.148 Uiso 1 1 calc R . .
C23 C 0.4899(15) 0.1202(8) 0.0942(6) 0.144(5) Uani 1 1 d . . .
H23A H 0.583169 0.124228 0.110923 0.173 Uiso 1 1 calc R . .
H23B H 0.448090 0.069434 0.051141 0.173 Uiso 1 1 calc R . .
C24 C 0.8720(5) 0.5727(3) 0.4153(3) 0.0420(11) Uani 1 1 d . . .
C25 C 0.8012(5) 0.6145(4) 0.3690(3) 0.0518(13) Uani 1 1 d . . .
H25A H 0.828589 0.677810 0.393548 0.062 Uiso 1 1 calc R . .
H25B H 0.705099 0.590167 0.360649 0.062 Uiso 1 1 calc R . .
C26 C 0.8306(5) 0.5991(3) 0.2990(3) 0.0450(11) Uani 1 1 d . . .
H26A H 0.794972 0.535664 0.273876 0.054 Uiso 1 1 calc R . .
H26B H 0.927434 0.616110 0.308853 0.054 Uiso 1 1 calc R . .
C27 C 0.8225(5) 0.7700(3) 0.2923(3) 0.0475(12) Uani 1 1 d . . .
C28 C 0.7637(7) 0.8002(4) 0.3426(3) 0.0637(16) Uani 1 1 d . . .
H28 H 0.692961 0.759722 0.348463 0.076 Uiso 1 1 calc R . .
C29 C 0.8034(7) 0.8856(4) 0.3837(4) 0.0686(17) Uani 1 1 d . . .
H29 H 0.762257 0.903597 0.417877 0.082 Uiso 1 1 calc R . .
C30 C 0.9062(8) 0.9460(5) 0.3742(5) 0.089(2) Uani 1 1 d . . .
H30 H 0.935009 1.005481 0.402038 0.107 Uiso 1 1 calc R . .
C31 C 0.9655(8) 0.9189(5) 0.3246(6) 0.101(3) Uani 1 1 d . . .
H31 H 1.035617 0.959993 0.318822 0.122 Uiso 1 1 calc R . .
C32 C 0.9231(7) 0.8305(4) 0.2822(4) 0.074(2) Uani 1 1 d . . .
H32 H 0.962657 0.812649 0.247185 0.089 Uiso 1 1 calc R . .
C33 C 0.5908(5) 0.6200(3) 0.2224(3) 0.0439(11) Uani 1 1 d . . .
C34 C 0.5197(5) 0.6732(4) 0.2008(3) 0.0491(12) Uani 1 1 d . . .
H34 H 0.565754 0.727171 0.197520 0.059 Uiso 1 1 calc R . .
C35 C 0.3824(6) 0.6461(4) 0.1845(3) 0.0589(15) Uani 1 1 d . . .
H35 H 0.336048 0.681183 0.168743 0.071 Uiso 1 1 calc R . .
C36 C 0.3125(6) 0.5690(5) 0.1909(3) 0.0635(16) Uani 1 1 d . . .
H36 H 0.219907 0.553096 0.182335 0.076 Uiso 1 1 calc R . .
C37 C 0.3815(6) 0.5143(4) 0.2104(3) 0.0606(15) Uani 1 1 d . . .
H37 H 0.335104 0.459995 0.212888 0.073 Uiso 1 1 calc R . .
C38 C 0.5183(5) 0.5412(4) 0.2258(3) 0.0494(12) Uani 1 1 d . . .
H38 H 0.563703 0.504343 0.239073 0.059 Uiso 1 1 calc R . .
C39 C 0.9274(6) 0.6121(6) 0.0526(4) 0.075(2) Uani 1 1 d . . .
H39 H 1.019854 0.651582 0.064959 0.090 Uiso 1 1 calc R . .
C40 C 0.9181(6) 0.5371(5) 0.0644(3) 0.0667(17) Uani 1 1 d . . .
H40 H 1.005056 0.530905 0.083965 0.080 Uiso 1 1 calc R . .
C41 C 0.8081(7) 0.4500(6) 0.0238(5) 0.101(3) Uani 1 1 d . . .
H41A H 0.806863 0.434638 -0.025392 0.121 Uiso 1 1 calc R . .
H41B H 0.831191 0.404737 0.041113 0.121 Uiso 1 1 calc R . .
C42 C 0.6739(7) 0.4459(5) 0.0265(5) 0.098(3) Uani 1 1 d . . .
H42A H 0.635109 0.392996 0.037322 0.117 Uiso 1 1 calc R . .
H42B H 0.620222 0.439107 -0.020095 0.117 Uiso 1 1 calc R . .
C43 C 0.6621(5) 0.5239(4) 0.0789(3) 0.0616(16) Uani 1 1 d . . .
H43 H 0.597557 0.508256 0.104515 0.074 Uiso 1 1 calc R . .
C44 C 0.6750(6) 0.6044(5) 0.0683(3) 0.0642(16) Uani 1 1 d . . .
H44 H 0.618444 0.635101 0.088880 0.077 Uiso 1 1 calc R . .
C45 C 0.7064(9) 0.6301(8) 0.0075(5) 0.106(3) Uani 1 1 d . . .
H45A H 0.635082 0.591535 -0.035241 0.127 Uiso 1 1 calc R . .
H45B H 0.704556 0.690112 0.014242 0.127 Uiso 1 1 calc R . .
C46 C 0.8286(9) 0.6268(9) -0.0037(5) 0.122(4) Uani 1 1 d . . .
H46A H 0.872499 0.682157 -0.009824 0.146 Uiso 1 1 calc R . .
H46B H 0.809404 0.579712 -0.047854 0.146 Uiso 1 1 calc R . .
O5 O 0.2364(4) 0.5101(3) 0.3981(3) 0.0715(12) Uani 1 1 d . U .
C47 C 0.3653(8) 0.5023(7) 0.4317(6) 0.107(3) Uani 1 1 d . U .
H47A H 0.371962 0.504781 0.480101 0.128 Uiso 1 1 calc R . .
H47B H 0.373008 0.446295 0.406225 0.128 Uiso 1 1 calc R . .
C48 C 0.4647(9) 0.5715(7) 0.4302(8) 0.132(4) Uani 1 1 d . U .
H48A H 0.517568 0.548723 0.401759 0.158 Uiso 1 1 calc R . .
H48B H 0.523723 0.604696 0.477815 0.158 Uiso 1 1 calc R . .
C49 C 0.4091(8) 0.6285(6) 0.4015(5) 0.100(3) Uani 1 1 d . U .
H49A H 0.446132 0.639605 0.364320 0.120 Uiso 1 1 calc R . .
H49B H 0.428107 0.684833 0.437944 0.120 Uiso 1 1 calc R . .
C50 C 0.2633(8) 0.5818(6) 0.3731(5) 0.096(2) Uani 1 1 d . U .
H50A H 0.214509 0.621233 0.388945 0.115 Uiso 1 1 calc R . .
H50B H 0.236144 0.560858 0.321817 0.115 Uiso 1 1 calc R . .
O6 O 0.8491(10) 0.3666(6) 0.2220(8) 0.136(5) Uani 0.5 1 d D U P
C51 C 0.8566(12) 0.2801(6) 0.2149(8) 0.108(5) Uani 0.5 1 d DG U P
H51A H 0.770963 0.235390 0.186400 0.130 Uiso 0.5 1 calc R . P
H51B H 0.880087 0.273046 0.260934 0.130 Uiso 0.5 1 calc R . P
C52 C 0.9645(12) 0.2711(6) 0.1792(8) 0.101(5) Uani 0.5 1 d DG U P
H52A H 0.927595 0.249222 0.128107 0.122 Uiso 0.5 1 calc R . P
H52B H 1.009545 0.232056 0.193834 0.122 Uiso 0.5 1 calc R . P
C53 C 1.0585(8) 0.3664(7) 0.2056(8) 0.105(6) Uani 0.5 1 d DG U P
H53A H 1.119725 0.381113 0.252244 0.127 Uiso 0.5 1 calc R . P
H53B H 1.109842 0.377043 0.173355 0.127 Uiso 0.5 1 calc R . P
C54 C 0.9605(11) 0.4180(5) 0.2075(8) 0.110(6) Uani 0.5 1 d DG U P
H54A H 1.001979 0.475711 0.244064 0.132 Uiso 0.5 1 calc R . P
H54B H 0.932077 0.426592 0.162377 0.132 Uiso 0.5 1 calc R . P

loop_
_atom_site_aniso_label
_atom_site_aniso_U_11
_atom_site_aniso_U_22
_atom_site_aniso_U_33
_atom_site_aniso_U_23
_atom_site_aniso_U_13
_atom_site_aniso_U_12
Rh1 0.0794(3) 0.0545(3) 0.0560(3) 0.0243(2) 0.0272(2) 0.0304(2)
Rh2 0.0405(2) 0.0553(3) 0.0437(3) 0.0186(2) 0.01586(17) 0.01883(18)
Mo1 0.0365(2) 0.0415(2) 0.0374(2) 0.01433(18) 0.01395(16) 0.01826(17)
Cl1 0.1452(17) 0.0491(9) 0.0811(13) 0.0288(9) 0.0407(12) 0.0308(10)
Cl2 0.0396(6) 0.0627(8) 0.0618(9) 0.0126(7) 0.0122(6) 0.0183(6)
P1 0.0514(7) 0.0380(7) 0.0514(8) 0.0147(6) 0.0178(6) 0.0173(6)
P2 0.0424(6) 0.0452(7) 0.0449(7) 0.0192(6) 0.0158(5) 0.0212(5)
O1 0.0454(18) 0.0451(19) 0.044(2) 0.0114(16) 0.0163(15) 0.0191(15)
O2 0.0405(17) 0.048(2) 0.046(2) 0.0126(17) 0.0167(15) 0.0170(15)
O3 0.0530(19) 0.049(2) 0.045(2) 0.0215(17) 0.0176(16) 0.0304(16)
O4 0.0426(17) 0.049(2) 0.047(2) 0.0184(16) 0.0199(15) 0.0244(15)
C1 0.047(3) 0.039(3) 0.050(3) 0.011(2) 0.017(2) 0.019(2)
C2 0.058(3) 0.045(3) 0.053(3) 0.007(3) 0.020(3) 0.013(2)
C3 0.055(3) 0.046(3) 0.046(3) 0.007(2) 0.017(2) 0.014(2)
C4 0.065(3) 0.040(3) 0.053(3) 0.010(3) 0.013(3) 0.020(2)
C5 0.080(4) 0.048(3) 0.097(6) 0.016(4) 0.038(4) 0.015(3)
C6 0.121(7) 0.038(4) 0.140(8) 0.021(4) 0.065(6) 0.016(4)
C7 0.124(7) 0.039(4) 0.100(6) 0.014(4) 0.042(5) 0.029(4)
C8 0.109(6) 0.062(5) 0.118(7) 0.018(5) 0.025(5) 0.051(5)
C9 0.059(4) 0.061(4) 0.108(6) 0.012(4) 0.001(4) 0.027(3)
C10 0.048(3) 0.044(3) 0.061(4) 0.015(3) 0.016(2) 0.016(2)
C11 0.089(5) 0.094(5) 0.081(5) 0.040(4) 0.047(4) 0.045(4)
C12 0.111(6) 0.118(7) 0.072(5) 0.028(5) 0.055(5) 0.046(5)
C13 0.091(5) 0.101(6) 0.116(7) 0.022(5) 0.070(5) 0.046(5)
C14 0.114(7) 0.155(9) 0.147(9) 0.065(8) 0.079(7) 0.103(7)
C15 0.084(5) 0.098(6) 0.109(6) 0.048(5) 0.047(4) 0.060(4)
C16 0.110(6) 0.070(5) 0.065(5) 0.020(4) 0.034(4) 0.042(4)
C17 0.105(6) 0.069(5) 0.064(5) 0.028(4) 0.006(4) 0.014(4)
C18 0.099(7) 0.168(11) 0.114(9) 0.068(8) -0.024(6) 0.002(7)
C19 0.138(8) 0.121(8) 0.095(7) 0.045(6) 0.002(6) 0.070(7)
C20 0.143(8) 0.099(6) 0.078(6) 0.054(5) 0.035(6) 0.070(6)
C21 0.162(9) 0.093(6) 0.088(6) 0.061(5) 0.069(6) 0.057(6)
C22 0.184(11) 0.119(8) 0.129(9) 0.066(7) 0.102(9) 0.081(8)
C23 0.237(14) 0.146(10) 0.118(9) 0.057(8) 0.124(10) 0.105(10)
C24 0.038(2) 0.044(3) 0.047(3) 0.016(2) 0.014(2) 0.017(2)
C25 0.055(3) 0.069(4) 0.049(3) 0.027(3) 0.021(2) 0.037(3)
C26 0.047(3) 0.047(3) 0.046(3) 0.017(2) 0.010(2) 0.025(2)
C27 0.054(3) 0.042(3) 0.050(3) 0.017(2) 0.014(2) 0.022(2)
C28 0.080(4) 0.061(4) 0.061(4) 0.027(3) 0.019(3) 0.036(3)
C29 0.087(5) 0.058(4) 0.059(4) 0.011(3) 0.019(3) 0.032(3)
C30 0.093(5) 0.055(4) 0.099(6) 0.004(4) 0.010(5) 0.029(4)
C31 0.082(5) 0.048(4) 0.156(9) 0.010(5) 0.043(5) 0.010(4)
C32 0.078(4) 0.050(4) 0.105(6) 0.020(4) 0.043(4) 0.028(3)
C33 0.043(3) 0.053(3) 0.043(3) 0.017(2) 0.016(2) 0.024(2)
C34 0.049(3) 0.051(3) 0.054(3) 0.022(3) 0.012(2) 0.024(2)
C35 0.063(3) 0.067(4) 0.060(4) 0.022(3) 0.018(3) 0.043(3)
C36 0.046(3) 0.077(4) 0.060(4) 0.008(3) 0.015(3) 0.024(3)
C37 0.055(3) 0.059(4) 0.065(4) 0.024(3) 0.016(3) 0.012(3)
C38 0.049(3) 0.049(3) 0.050(3) 0.014(3) 0.014(2) 0.020(2)
C39 0.052(3) 0.133(7) 0.056(4) 0.038(4) 0.034(3) 0.035(4)
C40 0.057(3) 0.093(5) 0.056(4) 0.019(4) 0.027(3) 0.029(3)
C41 0.060(4) 0.108(6) 0.108(7) -0.008(5) 0.030(4) 0.024(4)
C42 0.074(5) 0.083(5) 0.099(6) -0.021(5) 0.031(4) 0.012(4)
C43 0.042(3) 0.071(4) 0.054(4) 0.001(3) 0.015(2) 0.010(3)
C44 0.055(3) 0.094(5) 0.052(4) 0.029(3) 0.018(3) 0.033(3)
C45 0.104(6) 0.186(10) 0.075(6) 0.081(7) 0.041(5) 0.078(7)
C46 0.098(6) 0.207(12) 0.089(7) 0.086(8) 0.046(5) 0.044(7)
O5 0.062(2) 0.078(3) 0.080(3) 0.021(2) 0.039(2) 0.025(2)
C47 0.083(5) 0.126(7) 0.167(9) 0.082(7) 0.072(5) 0.064(5)
C48 0.073(5) 0.099(7) 0.204(12) 0.045(7) 0.017(6) 0.023(4)
C49 0.100(5) 0.090(6) 0.107(7) 0.041(5) 0.032(5) 0.014(4)
C50 0.085(4) 0.129(7) 0.102(6) 0.068(6) 0.042(4) 0.040(4)
O6 0.127(9) 0.099(8) 0.208(14) 0.042(9) 0.103(10) 0.049(7)
C51 0.142(12) 0.067(8) 0.116(13) 0.025(9) 0.070(11) 0.014(8)
C52 0.119(11) 0.063(7) 0.128(14) 0.011(9) 0.062(10) 0.041(7)
C53 0.042(6) 0.088(9) 0.141(14) -0.020(9) 0.030(7) 0.001(5)
C54 0.092(10) 0.044(7) 0.184(17) 0.032(9) 0.045(10) 0.008(6)

loop_
_atom_type_symbol
_atom_type_description
_atom_type_scat_dispersion_real
_atom_type_scat_dispersion_imag
_atom_type_scat_source
C C 0.0033 0.0016 'International Tables Vol C Tables 4.2.6.8 and 6.1.1.4'
Cl Cl 0.1484 0.1585 'International Tables Vol C Tables 4.2.6.8 and 6.1.1.4'
H H 0.0000 0.0000 'International Tables Vol C Tables 4.2.6.8 and 6.1.1.4'
Mo Mo -1.6832 0.6857 'International Tables Vol C Tables 4.2.6.8 and 6.1.1.4'
O O 0.0106 0.0060 'International Tables Vol C Tables 4.2.6.8 and 6.1.1.4'
P P 0.1023 0.0942 'International Tables Vol C Tables 4.2.6.8 and 6.1.1.4'
Rh Rh -1.1178 0.9187 'International Tables Vol C Tables 4.2.6.8 and 6.1.1.4'

loop_
_geom_angle_atom_site_label_1
_geom_angle_atom_site_label_2
_geom_angle_atom_site_label_3
_geom_angle
_geom_angle_site_symmetry_1
_geom_angle_site_symmetry_3
P1 Rh1 Cl1 88.49(6) . .
C16 Rh1 Cl1 156.7(2) . .
C16 Rh1 P1 94.9(2) . .
C16 Rh1 C20 94.6(3) . .
C16 Rh1 C21 81.7(3) . .
C17 Rh1 Cl1 164.6(3) . .
C17 Rh1 P1 92.6(2) . .
C17 Rh1 C16 38.4(3) . .
C17 Rh1 C20 81.8(3) . .
C17 Rh1 C21 92.2(4) . .
C20 Rh1 Cl1 91.1(3) . .
C20 Rh1 P1 156.6(3) . .
C20 Rh1 C21 35.8(3) . .
C21 Rh1 Cl1 90.0(3) . .
C21 Rh1 P1 167.5(3) . .
P2 Rh2 Cl2 89.09(5) . .
C39 Rh2 Cl2 90.03(18) . .
C39 Rh2 P2 166.7(2) . .
C40 Rh2 Cl2 89.27(17) . .
C40 Rh2 P2 158.5(2) . .
C40 Rh2 C39 34.7(3) . .
C43 Rh2 Cl2 160.5(2) . .
C43 Rh2 P2 93.13(17) . .
C43 Rh2 C39 92.1(3) . .
C43 Rh2 C40 81.6(2) . .
C44 Rh2 Cl2 160.3(2) . .
C44 Rh2 P2 95.68(17) . .
C44 Rh2 C39 80.9(2) . .
C44 Rh2 C40 93.0(3) . .
C44 Rh2 C43 38.6(3) . .
Mo1 Mo1 O1 92.97(9) 2_766 .
Mo1 Mo1 O2 90.56(9) 2_766 2_766
Mo1 Mo1 O3 90.97(9) 2_766 .
Mo1 Mo1 O4 92.06(9) 2_766 2_766
O1 Mo1 O2 176.47(12) . 2_766
O1 Mo1 O3 88.83(14) . .
O1 Mo1 O4 90.62(14) . 2_766
O2 Mo1 O3 91.20(14) 2_766 .
O4 Mo1 O2 89.17(14) 2_766 2_766
O4 Mo1 O3 176.94(13) 2_766 .
C3 P1 Rh1 114.55(19) . .
C3 P1 C4 104.5(3) . .
C4 P1 Rh1 119.1(2) . .
C10 P1 Rh1 112.6(2) . .
C10 P1 C3 100.9(3) . .
C10 P1 C4 103.0(3) . .
C26 P2 Rh2 107.57(17) . .
C26 P2 C27 105.0(3) . .
C27 P2 Rh2 118.39(19) . .
C33 P2 Rh2 117.20(18) . .
C33 P2 C26 105.6(2) . .
C33 P2 C27 101.8(2) . .
C1 O1 Mo1 115.6(3) . .
C1 O2 Mo1 117.7(3) . 2_766
C24 O3 Mo1 117.8(3) . .
C24 O4 Mo1 116.6(3) . 2_766
O1 C1 C2 117.8(5) . .
O2 C1 O1 122.9(5) . .
O2 C1 C2 119.2(4) . .
C1 C2 H2A 108.9 . .
C1 C2 H2B 108.9 . .
C1 C2 C3 113.3(4) . .
H2A C2 H2B 107.7 . .
C3 C2 H2A 108.9 . .
C3 C2 H2B 108.9 . .
P1 C3 H3A 108.3 . .
P1 C3 H3B 108.3 . .
C2 C3 P1 116.0(4) . .
C2 C3 H3A 108.3 . .
C2 C3 H3B 108.3 . .
H3A C3 H3B 107.4 . .
C5 C4 P1 119.6(5) . .
C9 C4 P1 121.3(5) . .
C9 C4 C5 118.9(6) . .
C4 C5 H5 120.9 . .
C4 C5 C6 118.1(7) . .
C6 C5 H5 120.9 . .
C5 C6 H6 119.6 . .
C7 C6 C5 120.8(7) . .
C7 C6 H6 119.6 . .
C6 C7 H7 120.1 . .
C8 C7 C6 119.8(7) . .
C8 C7 H7 120.1 . .
C7 C8 H8 118.8 . .
C7 C8 C9 122.5(8) . .
C9 C8 H8 118.8 . .
C4 C9 H9 120.2 . .
C8 C9 C4 119.6(7) . .
C8 C9 H9 120.2 . .
C11 C10 P1 121.4(5) . .
C15 C10 P1 118.9(5) . .
C15 C10 C11 119.6(6) . .
C10 C11 H11 120.5 . .
C10 C11 C12 119.0(7) . .
C12 C11 H11 120.5 . .
C11 C12 H12 118.7 . .
C13 C12 C11 122.6(8) . .
C13 C12 H12 118.7 . .
C12 C13 H13 120.7 . .
C12 C13 C14 118.6(7) . .
C14 C13 H13 120.7 . .
C13 C14 H14 119.0 . .
C13 C14 C15 121.9(8) . .
C15 C14 H14 119.0 . .
C10 C15 C14 118.1(8) . .
C10 C15 H15 121.0 . .
C14 C15 H15 121.0 . .
Rh1 C16 H16 112.9 . .
C17 C16 Rh1 70.7(4) . .
C17 C16 H16 112.9 . .
C17 C16 C23 128.1(9) . .
C23 C16 Rh1 111.1(6) . .
C23 C16 H16 112.9 . .
Rh1 C17 H17 114.7 . .
C16 C17 Rh1 70.9(4) . .
C16 C17 H17 114.7 . .
C16 C17 C18 122.2(9) . .
C18 C17 Rh1 112.1(7) . .
C18 C17 H17 114.7 . .
C17 C18 H18A 108.2 . .
C17 C18 H18B 108.2 . .
H18A C18 H18B 107.4 . .
C19 C18 C17 116.2(9) . .
C19 C18 H18A 108.2 . .
C19 C18 H18B 108.2 . .
C18 C19 H19A 108.3 . .
C18 C19 H19B 108.3 . .
C18 C19 C20 115.7(8) . .
H19A C19 H19B 107.4 . .
C20 C19 H19A 108.3 . .
C20 C19 H19B 108.3 . .
Rh1 C20 H20 113.6 . .
C19 C20 Rh1 109.9(6) . .
C19 C20 H20 113.6 . .
C21 C20 Rh1 72.1(5) . .
C21 C20 C19 126.2(10) . .
C21 C20 H20 113.6 . .
Rh1 C21 H21 114.5 . .
C20 C21 Rh1 72.1(5) . .
C20 C21 H21 114.5 . .
C20 C21 C22 123.9(10) . .
C22 C21 Rh1 109.7(6) . .
C22 C21 H21 114.5 . .
C21 C22 H22A 108.4 . .
C21 C22 H22B 108.4 . .
H22A C22 H22B 107.5 . .
C23 C22 C21 115.3(8) . .
C23 C22 H22A 108.4 . .
C23 C22 H22B 108.4 . .
C16 C23 H23A 108.3 . .
C16 C23 H23B 108.3 . .
C22 C23 C16 116.1(8) . .
C22 C23 H23A 108.3 . .
C22 C23 H23B 108.3 . .
H23A C23 H23B 107.4 . .
O3 C24 O4 122.5(5) . .
O3 C24 C25 119.4(5) . .
O4 C24 C25 118.0(4) . .
C24 C25 H25A 109.1 . .
C24 C25 H25B 109.1 . .
C24 C25 C26 112.6(4) . .
H25A C25 H25B 107.8 . .
C26 C25 H25A 109.1 . .
C26 C25 H25B 109.1 . .
P2 C26 H26A 107.3 . .
P2 C26 H26B 107.3 . .
C25 C26 P2 120.1(3) . .
C25 C26 H26A 107.3 . .
C25 C26 H26B 107.3 . .
H26A C26 H26B 106.9 . .
C28 C27 P2 122.4(5) . .
C32 C27 P2 119.5(5) . .
C32 C27 C28 118.1(6) . .
C27 C28 H28 118.5 . .
C29 C28 C27 123.0(6) . .
C29 C28 H28 118.5 . .
C28 C29 H29 120.7 . .
C28 C29 C30 118.6(7) . .
C30 C29 H29 120.7 . .
C29 C30 H30 120.0 . .
C31 C30 C29 120.1(7) . .
C31 C30 H30 120.0 . .
C30 C31 H31 119.6 . .
C30 C31 C32 120.8(7) . .
C32 C31 H31 119.6 . .
C27 C32 C31 119.3(7) . .
C27 C32 H32 120.3 . .
C31 C32 H32 120.3 . .
C34 C33 P2 119.8(4) . .
C38 C33 P2 122.6(4) . .
C38 C33 C34 117.5(5) . .
C33 C34 H34 119.9 . .
C35 C34 C33 120.1(5) . .
C35 C34 H34 119.9 . .
C34 C35 H35 119.3 . .
C36 C35 C34 121.4(5) . .
C36 C35 H35 119.3 . .
C35 C36 H36 120.5 . .
C35 C36 C37 119.0(5) . .
C37 C36 H36 120.5 . .
C36 C37 H37 120.4 . .
C38 C37 C36 119.3(6) . .
C38 C37 H37 120.4 . .
C33 C38 C37 122.6(5) . .
C33 C38 H38 118.7 . .
C37 C38 H38 118.7 . .
Rh2 C39 H39 114.0 . .
C40 C39 Rh2 72.3(4) . .
C40 C39 H39 114.0 . .
C40 C39 C46 126.0(8) . .
C46 C39 Rh2 108.4(5) . .
C46 C39 H39 114.0 . .
Rh2 C40 H40 113.8 . .
C39 C40 Rh2 73.0(4) . .
C39 C40 H40 113.8 . .
C39 C40 C41 125.9(7) . .
C41 C40 Rh2 108.7(4) . .
C41 C40 H40 113.8 . .
C40 C41 H41A 108.1 . .
C40 C41 H41B 108.1 . .
H41A C41 H41B 107.3 . .
C42 C41 C40 116.9(6) . .
C42 C41 H41A 108.1 . .
C42 C41 H41B 108.1 . .
C41 C42 H42A 108.2 . .
C41 C42 H42B 108.2 . .
C41 C42 C43 116.2(6) . .
H42A C42 H42B 107.4 . .
C43 C42 H42A 108.2 . .
C43 C42 H42B 108.2 . .
Rh2 C43 H43 114.3 . .
C42 C43 Rh2 113.0(4) . .
C42 C43 H43 114.3 . .
C44 C43 Rh2 70.5(3) . .
C44 C43 C42 122.8(7) . .
C44 C43 H43 114.3 . .
Rh2 C44 H44 112.9 . .
C43 C44 Rh2 71.0(3) . .
C43 C44 H44 112.9 . .
C43 C44 C45 127.8(7) . .
C45 C44 Rh2 111.6(5) . .
C45 C44 H44 112.9 . .
C44 C45 H45A 108.1 . .
C44 C45 H45B 108.1 . .
H45A C45 H45B 107.3 . .
C46 C45 C44 116.9(7) . .
C46 C45 H45A 108.1 . .
C46 C45 H45B 108.1 . .
C39 C46 H46A 107.9 . .
C39 C46 H46B 107.9 . .
C45 C46 C39 117.7(7) . .
C45 C46 H46A 107.9 . .
C45 C46 H46B 107.9 . .
H46A C46 H46B 107.2 . .
C50 O5 C47 107.9(5) . .
O5 C47 H47A 110.2 . .
O5 C47 H47B 110.2 . .
H47A C47 H47B 108.5 . .
C48 C47 O5 107.5(7) . .
C48 C47 H47A 110.2 . .
C48 C47 H47B 110.2 . .
C47 C48 H48A 109.5 . .
C47 C48 H48B 109.5 . .
C47 C48 C49 110.5(8) . .
H48A C48 H48B 108.1 . .
C49 C48 H48A 109.5 . .
C49 C48 H48B 109.5 . .
C48 C49 H49A 110.6 . .
C48 C49 H49B 110.6 . .
C48 C49 C50 105.9(7) . .
H49A C49 H49B 108.7 . .
C50 C49 H49A 110.6 . .
C50 C49 H49B 110.6 . .
O5 C50 C49 106.9(7) . .
O5 C50 H50A 110.3 . .
O5 C50 H50B 110.3 . .
C49 C50 H50A 110.3 . .
C49 C50 H50B 110.3 . .
H50A C50 H50B 108.6 . .
C54 O6 C51 110.1 . .
O6 C51 H51A 110.5 . .
O6 C51 H51B 110.5 . .
O6 C51 C52 106.3 . .
H51A C51 H51B 108.7 . .
C52 C51 H51A 110.5 . .
C52 C51 H51B 110.5 . .
C51 C52 H52A 111.4 . .
C51 C52 H52B 111.4 . .
C51 C52 C53 101.7 . .
H52A C52 H52B 109.3 . .
C53 C52 H52A 111.4 . .
C53 C52 H52B 111.4 . .
C52 C53 H53A 111.4 . .
C52 C53 H53B 111.4 . .
H53A C53 H53B 109.3 . .
C54 C53 C52 101.7 . .
C54 C53 H53A 111.4 . .
C54 C53 H53B 111.4 . .
O6 C54 C53 106.3 . .
O6 C54 H54A 110.5 . .
O6 C54 H54B 110.5 . .
C53 C54 H54A 110.5 . .
C53 C54 H54B 110.5 . .
H54A C54 H54B 108.7 . .

loop_
_geom_bond_atom_site_label_1
_geom_bond_atom_site_label_2
_geom_bond_distance
_geom_bond_site_symmetry_2
Rh1 Cl1 2.3665(19) .
Rh1 P1 2.3031(15) .
Rh1 C16 2.107(7) .
Rh1 C17 2.103(8) .
Rh1 C20 2.216(8) .
Rh1 C21 2.217(7) .
Rh2 Cl2 2.3699(14) .
Rh2 P2 2.3147(14) .
Rh2 C39 2.219(6) .
Rh2 C40 2.210(6) .
Rh2 C43 2.113(6) .
Rh2 C44 2.107(6) .
Mo1 Mo1 2.1045(8) 2_766
Mo1 O1 2.114(3) .
Mo1 O2 2.123(3) 2_766
Mo1 O3 2.123(3) .
Mo1 O4 2.115(3) 2_766
P1 C3 1.831(5) .
P1 C4 1.834(6) .
P1 C10 1.826(6) .
P2 C26 1.827(5) .
P2 C27 1.844(5) .
P2 C33 1.824(5) .
O1 C1 1.277(6) .
O2 C1 1.267(6) .
O3 C24 1.253(6) .
O4 C24 1.275(6) .
C1 C2 1.499(7) .
C2 H2A 0.9800 .
C2 H2B 0.9800 .
C2 C3 1.528(7) .
C3 H3A 0.9800 .
C3 H3B 0.9800 .
C4 C5 1.384(8) .
C4 C9 1.375(8) .
C5 H5 0.9400 .
C5 C6 1.402(10) .
C6 H6 0.9400 .
C6 C7 1.356(12) .
C7 H7 0.9400 .
C7 C8 1.297(11) .
C8 H8 0.9400 .
C8 C9 1.374(10) .
C9 H9 0.9400 .
C10 C11 1.379(9) .
C10 C15 1.369(9) .
C11 H11 0.9400 .
C11 C12 1.414(10) .
C12 H12 0.9400 .
C12 C13 1.332(12) .
C13 H13 0.9400 .
C13 C14 1.334(14) .
C14 H14 0.9400 .
C14 C15 1.451(10) .
C15 H15 0.9400 .
C16 H16 0.9900 .
C16 C17 1.385(11) .
C16 C23 1.513(12) .
C17 H17 0.9900 .
C17 C18 1.552(12) .
C18 H18A 0.9800 .
C18 H18B 0.9800 .
C18 C19 1.476(15) .
C19 H19A 0.9800 .
C19 H19B 0.9800 .
C19 C20 1.483(13) .
C20 H20 0.9900 .
C20 C21 1.362(12) .
C21 H21 0.9900 .
C21 C22 1.532(13) .
C22 H22A 0.9800 .
C22 H22B 0.9800 .
C22 C23 1.472(14) .
C23 H23A 0.9800 .
C23 H23B 0.9800 .
C24 C25 1.519(7) .
C25 H25A 0.9800 .
C25 H25B 0.9800 .
C25 C26 1.523(7) .
C26 H26A 0.9800 .
C26 H26B 0.9800 .
C27 C28 1.386(8) .
C27 C32 1.383(8) .
C28 H28 0.9400 .
C28 C29 1.357(9) .
C29 H29 0.9400 .
C29 C30 1.389(10) .
C30 H30 0.9400 .
C30 C31 1.365(12) .
C31 H31 0.9400 .
C31 C32 1.403(10) .
C32 H32 0.9400 .
C33 C34 1.413(7) .
C33 C38 1.379(7) .
C34 H34 0.9400 .
C34 C35 1.386(8) .
C35 H35 0.9400 .
C35 C36 1.373(9) .
C36 H36 0.9400 .
C36 C37 1.403(9) .
C37 H37 0.9400 .
C37 C38 1.381(8) .
C38 H38 0.9400 .
C39 H39 0.9900 .
C39 C40 1.321(10) .
C39 C46 1.527(12) .
C40 H40 0.9900 .
C40 C41 1.520(10) .
C41 H41A 0.9800 .
C41 H41B 0.9800 .
C41 C42 1.460(10) .
C42 H42A 0.9800 .
C42 H42B 0.9800 .
C42 C43 1.515(9) .
C43 H43 0.9900 .
C43 C44 1.394(9) .
C44 H44 0.9900 .
C44 C45 1.510(9) .
C45 H45A 0.9800 .
C45 H45B 0.9800 .
C45 C46 1.409(11) .
C46 H46A 0.9800 .
C46 H46B 0.9800 .
O5 C47 1.482(9) .
O5 C50 1.412(9) .
C47 H47A 0.9800 .
C47 H47B 0.9800 .
C47 C48 1.380(12) .
C48 H48A 0.9800 .
C48 H48B 0.9800 .
C48 C49 1.436(13) .
C49 H49A 0.9800 .
C49 H49B 0.9800 .
C49 C50 1.488(11) .
C50 H50A 0.9800 .
C50 H50B 0.9800 .
O6 C51 1.4362 .
O6 C54 1.4357 .
C51 H51A 0.9800 .
C51 H51B 0.9800 .
C51 C52 1.5324 .
C52 H52A 0.9800 .
C52 H52B 0.9800 .
C52 C53 1.5358 .
C53 H53A 0.9800 .
C53 H53B 0.9800 .
C53 C54 1.5318 .
C54 H54A 0.9800 .
C54 H54B 0.9800 .

loop_
_smtbx_masks_void_nr
_smtbx_masks_void_average_x
_smtbx_masks_void_average_y
_smtbx_masks_void_average_z
_smtbx_masks_void_volume
_smtbx_masks_void_count_electrons
_smtbx_masks_void_content
1 -0.382 0.000 -0.232 964.0 195.3 '2 thf'
